data_1563090
loop_
_publ_author_name
'Jiang, Zhan-Guo'
'Lv, Yao-Kang'
'Cheng, Jian-Wen'
'Feng, Yun-Long'

_publ_section_title
;
 Two types of rare earth--organic frameworks constructed by racemic
 tartaric acid
;
_journal_name_full 'Journal of Solid State Chemistry'
_journal_page_first 253
_journal_page_last 263
_journal_paper_doi 10.1016/j.jssc.2011.11.012
_journal_volume 185
_journal_year 2012
_chemical_formula_moiety 'C10 H12 La2 O18, 4(H2O)'
_chemical_formula_sum 'C10 H20 La2 O22'
_chemical_formula_weight 770.08
_space_group_IT_number 14
_space_group_name_Hall '-P 2ybc'
_space_group_name_H-M_alt 'P 1 21/c 1'
_symmetry_cell_setting monoclinic
_symmetry_space_group_name_H-M 'P 1 21/c 1'
_atom_sites_solution_hydrogens geom
_atom_sites_solution_primary direct
_atom_sites_solution_secondary difmap
_audit_creation_method SHELXL-97
_cell_angle_alpha 90.00
_cell_angle_beta 91.6570(10)
_cell_angle_gamma 90.00
_cell_formula_units_Z 2
_cell_length_a 6.1092(2)
_cell_length_b 7.6866(2)
_cell_length_c 22.6987(6)
_cell_measurement_reflns_used 8064
_cell_measurement_temperature 296(2)
_cell_measurement_theta_max 27.61
_cell_measurement_theta_min 1.80
_cell_volume 1065.46(5)
_computing_cell_refinement 'SAINT (Bruker, 2006)'
_computing_data_collection 'APEXII (Bruker, 2006)'
_computing_data_reduction SAINT
_computing_molecular_graphics 'SHELXTL (Bruker, 2002)'
_computing_publication_material SHELXTL
_computing_structure_refinement 'SHELXL97 (Sheldrick, 1997)'
_computing_structure_solution 'SHELXS97 (Sheldrick, 1997)'
_diffrn_ambient_temperature 296(2)
_diffrn_measured_fraction_theta_full 0.992
_diffrn_measured_fraction_theta_max 0.992
_diffrn_measurement_device_type 'Bruker APEX-II area-detector diffractometer'
_diffrn_measurement_method '\w scans'
_diffrn_radiation_monochromator graphite
_diffrn_radiation_source 'fine-focus sealed tube'
_diffrn_radiation_type MoK\a
_diffrn_radiation_wavelength 0.71073
_diffrn_reflns_av_R_equivalents 0.0200
_diffrn_reflns_av_sigmaI/netI 0.0129
_diffrn_reflns_limit_h_max 7
_diffrn_reflns_limit_h_min -7
_diffrn_reflns_limit_k_max 9
_diffrn_reflns_limit_k_min -9
_diffrn_reflns_limit_l_max 29
_diffrn_reflns_limit_l_min -28
_diffrn_reflns_number 14265
_diffrn_reflns_theta_full 27.61
_diffrn_reflns_theta_max 27.61
_diffrn_reflns_theta_min 1.80
_diffrn_standards_decay_% none
_diffrn_standards_interval_count none
_diffrn_standards_interval_time none
_diffrn_standards_number none
_exptl_absorpt_coefficient_mu 4.063
_exptl_absorpt_correction_T_max 0.187
_exptl_absorpt_correction_T_min 0.147
_exptl_absorpt_correction_type empirical
_exptl_absorpt_process_details 'SADABS (Sheldrick, 1996)'
_exptl_crystal_colour colourless
_exptl_crystal_density_diffrn 2.400
_exptl_crystal_density_method 'not measured'
_exptl_crystal_description block
_exptl_crystal_F_000 740
_exptl_crystal_size_max 0.30
_exptl_crystal_size_mid 0.15
_exptl_crystal_size_min 0.14
_refine_diff_density_max 0.492
_refine_diff_density_min -0.694
_refine_diff_density_rms 0.090
_refine_ls_extinction_method none
_refine_ls_goodness_of_fit_ref 1.025
_refine_ls_hydrogen_treatment mixed
_refine_ls_matrix_type full
_refine_ls_number_parameters 196
_refine_ls_number_reflns 2443
_refine_ls_number_restraints 17
_refine_ls_restrained_S_all 1.110
_refine_ls_R_factor_all 0.0213
_refine_ls_R_factor_gt 0.0191
_refine_ls_shift/su_max 0.001
_refine_ls_shift/su_mean 0.000
_refine_ls_structure_factor_coef Fsqd
_refine_ls_weighting_details 'calc w=1/[\s^2^(Fo^2^)+(0.0308P)^2^+1.3924P] where P=(Fo^2^+2Fc^2^)/3'
_refine_ls_weighting_scheme calc
_refine_ls_wR_factor_gt 0.0525
_refine_ls_wR_factor_ref 0.0541
_reflns_number_gt 2263
_reflns_number_total 2443
_reflns_threshold_expression I>2\s(I)
_cod_data_source_file JSSC-2012-185-253.CIF
_cod_data_source_block c
_cod_depositor_comments
;
The following automatic conversions were performed:

data item '_symmetry_cell_setting' value 'Monoclinic' was changed to
'monoclinic' in accordance with the built-in table derived from the
CIF Core dictionary named 'cif_core.dic' version 2.4.5 last updated
on 2014-11-21.

Automatic conversion script
Id: cif_fix_values 8369 2020-08-20 11:38:08Z andrius 
;
_cod_original_sg_symbol_H-M P21/c
_cod_database_code 1563090

loop_
_symmetry_equiv_pos_as_xyz
'x, y, z'
'-x, y+1/2, -z+1/2'
'-x, -y, -z'
'x, -y-1/2, z-1/2'

loop_
_atom_site_label
_atom_site_type_symbol
_atom_site_fract_x
_atom_site_fract_y
_atom_site_fract_z
_atom_site_U_iso_or_equiv
_atom_site_adp_type
_atom_site_occupancy
_atom_site_symmetry_multiplicity
_atom_site_calc_flag
_atom_site_refinement_flags
_atom_site_disorder_assembly
_atom_site_disorder_group
La1 La 0.54513(2) 0.498282(16) 0.146095(6) 0.01469(7) Uani 1 1 d . . .
O1 O 0.4888(3) 0.6020(2) 0.24920(8) 0.0215(4) Uani 1 1 d . . .
O2 O 0.6494(3) 0.7131(2) 0.32979(8) 0.0254(4) Uani 1 1 d . . .
O3 O 0.7798(3) 0.3598(2) 0.23465(7) 0.0168(4) Uani 1 1 d D . .
H3 H 0.698(4) 0.276(3) 0.2420(13) 0.020 Uiso 1 1 d D . .
O4 O 0.6001(3) 0.3140(2) 0.35825(8) 0.0195(4) Uani 1 1 d D . .
H4 H 0.555(5) 0.375(4) 0.3831(11) 0.023 Uiso 1 1 d D . .
O5 O 0.8545(3) 0.0527(3) 0.34530(10) 0.0274(4) Uani 1 1 d . . .
O6 O 1.1538(3) 0.2107(3) 0.33332(9) 0.0255(4) Uani 1 1 d . . .
O7 O 0.3765(4) 0.3681(3) 0.05176(8) 0.0286(5) Uani 1 1 d . . .
O8 O 0.3386(4) 0.3694(3) -0.04630(8) 0.0287(5) Uani 1 1 d . . .
O1W O 0.8504(3) 0.2933(3) 0.11113(10) 0.0357(5) Uani 1 1 d D . .
H1WA H 0.962(4) 0.324(5) 0.1295(13) 0.043 Uiso 1 1 d D . .
H1WB H 0.889(5) 0.268(5) 0.0783(9) 0.043 Uiso 1 1 d D . .
O2W O 0.0904(8) 0.7487(9) 0.0104(2) 0.0676(13) Uani 0.70 1 d PD A 1
H2WA H 0.075(12) 0.856(3) 0.012(4) 0.081 Uiso 0.70 1 d PD B 1
H2WB H -0.024(8) 0.711(8) 0.024(3) 0.081 Uiso 0.70 1 d PD C 1
O3W O -0.0069(19) 0.865(2) -0.0062(7) 0.074(4) Uani 0.30 1 d PD D 2
H3WA H -0.06(3) 0.962(9) -0.005(11) 0.089 Uiso 0.30 1 d PD E 2
H3WB H -0.10(2) 0.801(18) 0.010(8) 0.089 Uiso 0.30 1 d PD F 2
O4W O 0.3668(11) 0.0106(5) 0.0449(2) 0.0625(15) Uani 0.70 1 d PD G 1
H4WA H 0.402(13) 0.001(7) 0.0103(14) 0.075 Uiso 0.70 1 d PD H 1
H4WB H 0.372(11) 0.119(3) 0.051(3) 0.075 Uiso 0.70 1 d PD I 1
O5W O 0.5622(3) 0.0264(2) 0.06568(7) 0.058(3) Uani 0.30 1 d PD J 2
H5WA H 0.4330 0.0450 0.0406 0.070 Uiso 0.30 1 calc PRD J 2
H5WB H 0.6809 -0.0416 0.0500 0.070 Uiso 0.30 1 calc PRD J 2
C1 C 0.6387(3) 0.6060(2) 0.28873(7) 0.0162(5) Uani 1 1 d R . .
C2 C 0.8161(3) 0.4647(2) 0.28555(7) 0.0156(5) Uani 1 1 d R . .
H2A H 0.9585 0.5221 0.2824 0.019 Uiso 1 1 calc R . .
C3 C 0.8175(4) 0.3609(3) 0.34334(10) 0.0154(5) Uani 1 1 d . . .
H3A H 0.8799 0.4343 0.3749 0.019 Uiso 1 1 calc R . .
C4 C 0.9534(4) 0.1942(3) 0.34014(11) 0.0172(5) Uani 1 1 d . . .
C5 C 0.4177(5) 0.4240(3) 0.00130(11) 0.0206(5) Uani 1 1 d . . .

loop_
_atom_site_aniso_label
_atom_site_aniso_U_11
_atom_site_aniso_U_22
_atom_site_aniso_U_33
_atom_site_aniso_U_23
_atom_site_aniso_U_13
_atom_site_aniso_U_12
La1 0.01856(11) 0.01416(10) 0.01132(10) -0.00007(4) -0.00004(6) -0.00274(4)
O1 0.0262(10) 0.0247(10) 0.0135(8) -0.0022(7) -0.0032(7) 0.0092(8)
O2 0.0398(12) 0.0187(9) 0.0174(9) -0.0053(7) -0.0055(8) 0.0081(8)
O3 0.0226(9) 0.0131(8) 0.0148(8) -0.0020(6) 0.0021(7) -0.0018(7)
O4 0.0191(9) 0.0179(9) 0.0219(10) -0.0022(7) 0.0072(7) 0.0024(7)
O5 0.0207(10) 0.0159(9) 0.0455(13) 0.0018(9) 0.0017(9) 0.0030(8)
O6 0.0153(9) 0.0259(10) 0.0351(11) 0.0036(8) -0.0017(8) 0.0050(7)
O7 0.0433(12) 0.0293(11) 0.0130(9) 0.0029(7) -0.0011(8) -0.0150(9)
O8 0.0428(12) 0.0309(11) 0.0123(9) -0.0003(8) -0.0007(8) -0.0145(9)
O1W 0.0278(11) 0.0459(13) 0.0331(12) -0.0155(10) -0.0013(9) 0.0030(10)
O2W 0.053(3) 0.099(4) 0.051(3) -0.012(3) 0.007(2) -0.018(3)
O3W 0.062(8) 0.063(8) 0.097(11) -0.023(7) 0.005(7) -0.025(6)
O4W 0.111(4) 0.039(2) 0.039(3) 0.0045(15) 0.029(3) -0.005(2)
O5W 0.084(8) 0.030(4) 0.063(7) 0.004(4) 0.040(6) -0.017(4)
C1 0.0246(13) 0.0122(11) 0.0120(11) 0.0013(9) 0.0027(9) 0.0019(9)
C2 0.0161(12) 0.0131(10) 0.0177(12) -0.0029(9) -0.0002(9) 0.0000(9)
C3 0.0149(11) 0.0182(12) 0.0130(11) -0.0014(9) -0.0028(9) 0.0006(9)
C4 0.0175(12) 0.0204(12) 0.0133(11) 0.0016(10) -0.0020(9) 0.0037(9)
C5 0.0278(14) 0.0191(13) 0.0148(12) 0.0015(9) -0.0006(10) -0.0021(11)

loop_
_atom_type_symbol
_atom_type_description
_atom_type_scat_dispersion_real
_atom_type_scat_dispersion_imag
_atom_type_scat_source
C C 0.0033 0.0016 'International Tables Vol C Tables 4.2.6.8 and 6.1.1.4'
H H 0.0000 0.0000 'International Tables Vol C Tables 4.2.6.8 and 6.1.1.4'
La La -0.2871 2.4523 'International Tables Vol C Tables 4.2.6.8 and 6.1.1.4'
O O 0.0106 0.0060 'International Tables Vol C Tables 4.2.6.8 and 6.1.1.4'

loop_
_geom_angle_atom_site_label_1
_geom_angle_atom_site_label_2
_geom_angle_atom_site_label_3
_geom_angle
_geom_angle_site_symmetry_1
_geom_angle_site_symmetry_3
O5 La1 O6 126.50(6) 2_655 2_755
O5 La1 O1 73.25(7) 2_655 .
O6 La1 O1 74.75(7) 2_755 .
O5 La1 O7 76.05(7) 2_655 .
O6 La1 O7 133.73(6) 2_755 .
O1 La1 O7 147.67(7) . .
O5 La1 O2 70.42(7) 2_655 2_645
O6 La1 O2 149.89(6) 2_755 2_645
O1 La1 O2 89.76(6) . 2_645
O7 La1 O2 70.44(6) . 2_645
O5 La1 O1W 147.63(7) 2_655 .
O6 La1 O1W 85.51(7) 2_755 .
O1 La1 O1W 126.93(7) . .
O7 La1 O1W 77.34(7) . .
O2 La1 O1W 83.53(7) 2_645 .
O5 La1 O4 60.59(6) 2_655 2_655
O6 La1 O4 69.07(6) 2_755 2_655
O1 La1 O4 71.37(6) . 2_655
O7 La1 O4 101.90(6) . 2_655
O2 La1 O4 130.62(6) 2_645 2_655
O1W La1 O4 144.17(7) . 2_655
O5 La1 O8 107.20(7) 2_655 3_665
O6 La1 O8 71.85(6) 2_755 3_665
O1 La1 O8 137.51(6) . 3_665
O7 La1 O8 62.40(6) . 3_665
O2 La1 O8 131.40(6) 2_645 3_665
O1W La1 O8 75.71(7) . 3_665
O4 La1 O8 72.64(6) 2_655 3_665
O5 La1 O3 121.10(6) 2_655 .
O6 La1 O3 75.04(6) 2_755 .
O1 La1 O3 60.44(5) . .
O7 La1 O3 132.30(6) . .
O2 La1 O3 74.86(6) 2_645 .
O1W La1 O3 67.02(6) . .
O4 La1 O3 125.60(5) 2_655 .
O8 La1 O3 131.34(6) 3_665 .
C1 O1 La1 123.69 . .
C1 O2 La1 135.39(14) . 2_655
C2 O3 La1 117.12 . .
C2 O3 H3 111.00 . .
La1 O3 H3 98(2) . .
C3 O4 La1 123.29(14) . 2_645
C3 O4 H4 111(2) . .
La1 O4 H4 117(2) 2_645 .
C4 O5 La1 129.08(16) . 2_645
C4 O6 La1 129.25(17) . 2_745
C5 O7 La1 122.95(17) . .
C5 O8 La1 121.02(17) . 3_665
La1 O1W H1WA 105(2) . .
La1 O1W H1WB 131(3) . .
H1WA O1W H1WB 106(3) . .
H2WA O2W H2WB 104(3) . .
H3WA O3W H3WB 104(4) . .
H4WA O4W H4WB 103(3) . .
H5WA O5W H5WB 117.9 . .
O2 C1 O1 124.71 . .
O2 C1 C2 118.74 . .
O1 C1 C2 116.54 . .
O3 C2 C3 113.37 . .
O3 C2 C1 110.20 . .
C3 C2 C1 108.27 . .
O3 C2 H2A 108.3 . .
C3 C2 H2A 108.3 . .
C1 C2 H2A 108.3 . .
O4 C3 C4 108.07(19) . .
O4 C3 C2 110.60 . .
C4 C3 C2 112.61 . .
O4 C3 H3A 108.5 . .
C4 C3 H3A 108.5 . .
C2 C3 H3A 108.5 . .
O6 C4 O5 125.4(2) . .
O6 C4 C3 117.2(2) . .
O5 C4 C3 117.4(2) . .
O8 C5 O7 126.4(3) . .
O8 C5 C5 117.4(3) . 3_665
O7 C5 C5 116.2(3) . 3_665

loop_
_geom_bond_atom_site_label_1
_geom_bond_atom_site_label_2
_geom_bond_distance
_geom_bond_site_symmetry_2
La1 O5 2.4901(19) 2_655
La1 O6 2.4935(18) 2_755
La1 O1 2.5056(18) .
La1 O7 2.5535(19) .
La1 O2 2.5606(18) 2_645
La1 O1W 2.584(2) .
La1 O4 2.5852(18) 2_655
La1 O8 2.6007(19) 3_665
La1 O3 2.6575(18) .
O1 C1 1.26379 .
O2 C1 1.24383 .
O2 La1 2.5606(18) 2_655
O3 C2 1.42105 .
O3 H3 0.836(18) .
O4 C3 1.426(3) .
O4 La1 2.5852(18) 2_645
O4 H4 0.792(19) .
O5 C4 1.251(3) .
O5 La1 2.4901(19) 2_645
O6 C4 1.245(3) .
O6 La1 2.4935(18) 2_745
O7 C5 1.256(3) .
O8 C5 1.244(3) .
O8 La1 2.6007(19) 3_665
O1W H1WA 0.823(19) .
O1W H1WB 0.810(18) .
O2W H2WA 0.83(2) .
O2W H2WB 0.82(2) .
O3W H3WA 0.82(2) .
O3W H3WB 0.82(2) .
O4W H4WA 0.82(2) .
O4W H4WB 0.84(2) .
O5W H5WA 0.9700 .
O5W H5WB 0.9700 .
C1 C2 1.5378 .
C2 C3 1.53516 .
C2 H2A 0.9800 .
C3 C4 1.529(3) .
C3 H3A 0.9800 .
C5 C5 1.543(5) 3_665
